data_7704599
loop_
_publ_author_name
'Yu, Jialin'
'Gao, Qi'
'Zhang, Lijuan'
'Zhou, Yunshan'
'Zhong, Yuxu'
'Yin, Jianbo'
'Zhou, Yuanyuan'
'Tao, Fangsheng'
'Wang, Yong'an'

_publ_section_title
;
 A dual-function all-inorganic intercluster salt comprising the polycation
 \e-[Al<sub>13</sub>O<sub>4</sub>(OH)<sub>24</sub>(H<sub>2</sub>O)<sub>12</sub>]<sup>7+</sup>
 and polyanion
 \a-[PMo<sub>10</sub>V<sub>2</sub>O<sub>40</sub>]<sup>5-</sup> for
 detoxifying sulfur mustard and soman.
;
_journal_issue 24
_journal_name_full 'Dalton transactions (Cambridge, England : 2003)'
_journal_page_first 8122
_journal_page_last 8135
_journal_paper_doi 10.1039/d0dt01307b
_journal_volume 49
_journal_year 2020
_chemical_formula_moiety 'Mo10 O40 P V2, 4.5(H4 O2), Al13 H24 O40'
_chemical_formula_sum 'Al13 H42 Mo10 O89 P V2'
_chemical_formula_weight 2909.32
_space_group_crystal_system monoclinic
_space_group_IT_number 11
_space_group_name_Hall '-P 2yb'
_space_group_name_H-M_alt 'P 1 21/m 1'
_atom_sites_solution_hydrogens difmap
_atom_sites_solution_primary direct
_audit_creation_date 2019-10-27
_audit_creation_method
;
Olex2 1.2
(compiled 2017.03.02 svn.r3394 for OlexSys, GUI svn.r5324)
;
_audit_update_record
;
2019-12-21 deposited with the CCDC.	2020-05-15 downloaded from the CCDC.
;
_cell_angle_alpha 90
_cell_angle_beta 105.00(3)
_cell_angle_gamma 90
_cell_formula_units_Z 2
_cell_length_a 12.766(3)
_cell_length_b 25.504(5)
_cell_length_c 14.908(3)
_cell_measurement_reflns_used 13326
_cell_measurement_temperature 163(2)
_cell_measurement_theta_max 27.4778
_cell_measurement_theta_min 1.4141
_cell_volume 4688.4(18)
_computing_molecular_graphics 'Olex2 (Dolomanov et al., 2009)'
_computing_publication_material 'Olex2 (Dolomanov et al., 2009)'
_computing_structure_refinement 'ShelXL (Sheldrick, 2015)'
_computing_structure_solution 'ShelXS (Sheldrick, 2008)'
_diffrn_ambient_temperature 163.15
_diffrn_measured_fraction_theta_full 0.996
_diffrn_measured_fraction_theta_max 0.994
_diffrn_measurement_device_type 'multiwire proportional'
_diffrn_measurement_method 'phi and omega scans'
_diffrn_radiation_monochromator graphite
_diffrn_radiation_type MoK\a
_diffrn_radiation_wavelength 0.71073
_diffrn_reflns_av_R_equivalents 0.0629
_diffrn_reflns_av_unetI/netI 0.0711
_diffrn_reflns_Laue_measured_fraction_full 0.996
_diffrn_reflns_Laue_measured_fraction_max 0.994
_diffrn_reflns_limit_h_max 16
_diffrn_reflns_limit_h_min -16
_diffrn_reflns_limit_k_max 32
_diffrn_reflns_limit_k_min -32
_diffrn_reflns_limit_l_max 12
_diffrn_reflns_limit_l_min -19
_diffrn_reflns_number 32339
_diffrn_reflns_point_group_measured_fraction_full 0.996
_diffrn_reflns_point_group_measured_fraction_max 0.994
_diffrn_reflns_theta_full 25.242
_diffrn_reflns_theta_max 27.478
_diffrn_reflns_theta_min 1.834
_exptl_absorpt_coefficient_mu 1.736
_exptl_absorpt_correction_T_max 1.0000
_exptl_absorpt_correction_T_min 0.7469
_exptl_absorpt_correction_type multi-scan
_exptl_absorpt_process_details 'CrystalClear (Rigaku Inc., 2008)'
_exptl_crystal_colour yellow
_exptl_crystal_density_diffrn 2.061
_exptl_crystal_description rod
_exptl_crystal_F_000 2808
_exptl_crystal_size_max 0.21
_exptl_crystal_size_mid 0.13
_exptl_crystal_size_min 0.12
_refine_diff_density_max 2.917
_refine_diff_density_min -1.542
_refine_diff_density_rms 0.252
_refine_ls_extinction_method none
_refine_ls_goodness_of_fit_ref 1.121
_refine_ls_hydrogen_treatment constr
_refine_ls_matrix_type full
_refine_ls_number_parameters 584
_refine_ls_number_reflns 10918
_refine_ls_number_restraints 1098
_refine_ls_restrained_S_all 1.122
_refine_ls_R_factor_all 0.1155
_refine_ls_R_factor_gt 0.1050
_refine_ls_shift/su_max 0.000
_refine_ls_shift/su_mean 0.000
_refine_ls_structure_factor_coef Fsqd
_refine_ls_weighting_details 'w=1/[\s^2^(Fo^2^)+(0.1138P)^2^+78.3972P] where P=(Fo^2^+2Fc^2^)/3'
_refine_ls_weighting_scheme calc
_refine_ls_wR_factor_gt 0.2625
_refine_ls_wR_factor_ref 0.2712
_reflns_Friedel_coverage 0.000
_reflns_number_gt 9482
_reflns_number_total 10918
_reflns_threshold_expression 'I > 2\s(I)'
_cod_data_source_file d0dt01307b2.cif
_cod_data_source_block bww19269_sq
_cod_depositor_comments 'Adding full bibliography for 7704599.cif.'
_cod_database_code 7704599
_shelx_shelxl_version_number 2018/3
_shelx_space_group_comment
;
The symmetry employed for this shelxl refinement is uniquely defined
by the following loop, which should always be used as a source of
symmetry information in preference to the above space-group names.
They are only intended as comments.
;
_shelx_estimated_absorpt_t_max 0.819
_shelx_estimated_absorpt_t_min 0.712
_olex2_refinement_description
;
1. Fixed Uiso
 At 1.5 times of:
  All O(H,H) groups
2. Shared sites
{Mo1, V1}
{Mo2, V2}
{Mo3, V3}
{Mo4, V4}
{Mo5, V5}
{Mo6, V6}
3. Uiso/Uaniso restraints and constraints
All non-hydrogen atoms have similar U: within 2A with sigma of 0.01 and sigma
for terminal atoms of 0.01
All non-hydrogen atoms restrained to be isotropic: with sigma of 0.01 and sigma
for terminal atoms of 0.01
Uanis(Mo1) = Uanis(V1)
Uanis(Mo2) = Uanis(V2)
Uanis(Mo3) = Uanis(V3)
Uanis(Mo4) = Uanis(V4)
Uanis(Mo5) = Uanis(V5)
Uanis(Mo6) = Uanis(V6)
4. Others
 Sof(O37A)=Sof(O39A)=Sof(O40A)=1-FVAR(1)
 Sof(O37)=Sof(O39)=Sof(O40)=FVAR(1)
 Fixed Sof: Mo1(0.8) V1(0.2) Mo2(0.8) V2(0.2) Mo3(0.8) V3(0.2) H67A(0.5)
 H7A(0.5) H7B(0.5) H9A(0.5) H9B(0.5) Mo4(0.8) V4(0.2) Mo5(0.8) V5(0.2) Mo6(0.8)
 V6(0.2) O63(0.5) O66(0.5) O64(0.5) O65(0.5)
5.a Riding coordinates:
 O67(H67A,H67B), O1(H1A,H1B), O7(H7A,H7B), O9(H9A,H9B), O13(H13A,H13B),
 O17(H17A,H17B), O20(H20A,H20B), O24(H24A,H24B), O49(H49A,H49B), O52(H52A,H52B),
  O53(H53A,H53B), O54(H54A,H54B)
;
_olex2_submission_special_instructions 'No special instructions were received'

loop_
_space_group_symop_operation_xyz
'x, y, z'
'-x, y+1/2, -z'
'-x, -y, -z'
'x, -y-1/2, z'

loop_
_atom_site_label
_atom_site_type_symbol
_atom_site_fract_x
_atom_site_fract_y
_atom_site_fract_z
_atom_site_U_iso_or_equiv
_atom_site_adp_type
_atom_site_occupancy
_atom_site_site_symmetry_order
_atom_site_calc_flag
_atom_site_refinement_flags_posn
_atom_site_refinement_flags_adp
_atom_site_refinement_flags_occupancy
_atom_site_disorder_assembly
_atom_site_disorder_group
Mo1 Mo -0.18740(8) 0.40364(4) 1.02671(7) 0.0287(2) Uani 0.8 1 d . U . A 1
V1 V -0.18740(8) 0.40364(4) 1.02671(7) 0.0287(2) Uani 0.2 1 d . U . A 2
Mo2 Mo 0.03802(9) 0.36855(4) 0.94351(8) 0.0392(3) Uani 0.8 1 d . U . A 1
V2 Mo 0.03802(9) 0.36855(4) 0.94351(8) 0.0392(3) Uani 0.2 1 d . U . A 2
Mo3 Mo 0.21500(8) 0.46630(4) 0.90201(7) 0.0280(2) Uani 0.8 1 d . U . A 1
V3 V 0.21500(8) 0.46630(4) 0.90201(7) 0.0280(2) Uani 0.2 1 d . U . A 2
P1 P 0.000000 0.500000 1.000000 0.0227(7) Uani 1 2 d S TU P . .
O25 O -0.2549(8) 0.4626(3) 1.0551(6) 0.0450(19) Uani 1 1 d . U . . .
O26 O -0.2345(7) 0.4156(4) 0.9010(7) 0.0525(19) Uani 1 1 d . U . . .
O27 O -0.2703(7) 0.3577(4) 1.0407(7) 0.051(2) Uani 1 1 d . U . . .
O28 O -0.0710(7) 0.3590(4) 1.0022(6) 0.0502(18) Uani 1 1 d . U . . .
O29 O 0.1403(8) 0.3742(4) 1.0571(8) 0.060(2) Uani 1 1 d . U . . .
O30 O 0.0574(8) 0.3082(3) 0.9170(7) 0.0473(19) Uani 1 1 d . U . . .
O31 O 0.1384(8) 0.4032(4) 0.8865(7) 0.0522(19) Uani 1 1 d . U . . .
O32 O -0.0699(7) 0.3922(4) 0.8354(7) 0.0524(18) Uani 1 1 d . U . . .
O33 O 0.3159(7) 0.4508(4) 0.8602(7) 0.0488(19) Uani 1 1 d . U . . .
O34 O 0.1177(7) 0.4964(3) 0.7986(6) 0.0440(17) Uani 1 1 d . U . . .
O35 O -0.0016(8) 0.5652(4) 0.6705(6) 0.0462(19) Uani 1 1 d . U . . .
O36 O 0.0920(8) 0.5930(3) 0.8483(6) 0.047(2) Uani 1 1 d . U . . .
O37 O -0.0772(14) 0.4799(7) 0.7745(14) 0.038(2) Uani 0.514(13) 1 d . U . A 1
O38 O -0.2550(6) 0.4158(3) 0.7170(6) 0.0390(17) Uani 1 1 d . U . . .
O39 O -0.2689(13) 0.5081(6) 0.7927(14) 0.033(3) Uani 0.514(13) 1 d . U . A 1
O40 O -0.1385(14) 0.5834(6) 0.7676(14) 0.037(3) Uani 0.514(13) 1 d . U . A 1
O41 O -0.3278(6) 0.6055(3) 0.8042(6) 0.0345(16) Uani 1 1 d . U . . .
O42 O -0.2734(8) 0.5532(4) 0.9701(7) 0.059(2) Uani 1 1 d . U . . .
O67 O 0.5075(9) 0.750000 0.7785(7) 0.034(2) Uani 1 2 d S TU P . .
H67A H 0.517068 0.779350 0.806496 0.052 Uiso 0.5 1 d R . . . .
H67B H 0.444118 0.750000 0.742166 0.052 Uiso 1 2 d RS T P . .
Al1 Al 0.4814(2) 0.69371(12) 0.2222(2) 0.0240(6) Uani 1 1 d . U . . .
Al2 Al 0.2773(3) 0.750000 0.1971(3) 0.0230(8) Uani 1 2 d S TU P . .
Al3 Al 0.1670(3) 0.750000 0.3411(3) 0.0258(8) Uani 1 2 d S TU P . .
Al4 Al 0.2560(3) 0.69266(12) 0.5123(2) 0.0316(7) Uani 1 1 d . U . . .
Al5 Al 0.4416(4) 0.750000 0.4167(3) 0.0256(8) Uani 1 2 d S TU P . .
Al6 Al 0.4559(3) 0.63571(14) 0.5367(2) 0.0375(8) Uani 1 1 d . U . . .
Al7 Al 0.6629(3) 0.69372(18) 0.5646(3) 0.0447(9) Uani 1 1 d . U . . .
Al8 Al 0.5714(3) 0.63825(14) 0.3913(2) 0.0344(7) Uani 1 1 d . U . . .
O1 O 0.5282(6) 0.6445(3) 0.1413(5) 0.0318(15) Uani 1 1 d . U . . .
H1A H 0.516142 0.657469 0.085069 0.048 Uiso 1 1 d R . . . .
H1B H 0.491962 0.615039 0.138929 0.048 Uiso 1 1 d R . . . .
O2 O 0.5288(8) 0.750000 0.1643(7) 0.0262(19) Uani 1 2 d S TU P . .
O3 O 0.3418(5) 0.6965(3) 0.1461(5) 0.0259(14) Uani 1 1 d . U . . .
O4 O 0.4239(7) 0.750000 0.2919(6) 0.0213(18) Uani 1 2 d S TU P . .
O5 O 0.4502(6) 0.6388(3) 0.2924(5) 0.0284(14) Uani 1 1 d . U . . .
O6 O 0.6131(6) 0.6891(3) 0.3163(5) 0.0309(15) Uani 1 1 d . U . . .
O7 O 0.1526(8) 0.750000 0.0869(7) 0.030(2) Uani 1 2 d S TU P . .
H7A H 0.121511 0.719350 0.080862 0.045 Uiso 0.5 1 d R . . . .
H7B H 0.175021 0.756810 0.037702 0.045 Uiso 0.5 1 d R . . . .
O8 O 0.2129(5) 0.7039(3) 0.2615(5) 0.0271(14) Uani 1 1 d . U . . .
O9 O 0.0155(9) 0.750000 0.2634(8) 0.035(2) Uani 1 2 d S TU P . .
H9A H -0.023585 0.729080 0.287646 0.053 Uiso 0.5 1 d R . . . .
H9B H 0.014225 0.739300 0.207716 0.053 Uiso 0.5 1 d R . . . .
O10 O 0.1323(6) 0.6973(3) 0.4134(5) 0.0324(15) Uani 1 1 d . U . . .
O11 O 0.3091(8) 0.750000 0.4391(7) 0.0265(19) Uani 1 2 d S TU P . .
O12 O 0.2170(9) 0.750000 0.5724(8) 0.032(2) Uani 1 2 d S TU P . .
O13 O 0.1791(8) 0.6440(3) 0.5725(7) 0.048(2) Uani 1 1 d . U . . .
H13A H 0.203004 0.631893 0.628995 0.072 Uiso 1 1 d R . . . .
H13B H 0.114984 0.630833 0.547345 0.072 Uiso 1 1 d R . . . .
O14 O 0.3870(7) 0.6834(3) 0.5972(5) 0.0375(16) Uani 1 1 d . U . . .
O15 O 0.3178(7) 0.6386(3) 0.4592(6) 0.0360(16) Uani 1 1 d . U . . .
O16 O 0.5188(6) 0.6924(3) 0.4661(5) 0.0337(16) Uani 1 1 d . U . . .
O17 O 0.4208(7) 0.5767(3) 0.6028(6) 0.0431(19) Uani 1 1 d . U . . .
H17A H 0.350917 0.575908 0.596503 0.065 Uiso 1 1 d R . . . .
H17B H 0.454227 0.579478 0.661573 0.065 Uiso 1 1 d R . . . .
O18 O 0.5915(7) 0.6452(4) 0.6199(6) 0.0453(19) Uani 1 1 d . U . . .
O19 O 0.5117(7) 0.5927(3) 0.4616(6) 0.0406(17) Uani 1 1 d . U . . .
O20 O 0.6310(7) 0.5811(3) 0.3332(6) 0.0431(19) Uani 1 1 d . U . . .
H20A H 0.604646 0.582693 0.273051 0.065 Uiso 1 1 d R . . . .
H20B H 0.613136 0.551113 0.353371 0.065 Uiso 1 1 d R . . . .
O21 O 0.6987(7) 0.6439(4) 0.4847(6) 0.0460(19) Uani 1 1 d . U . . .
O22 O 0.7166(10) 0.750000 0.5093(9) 0.044(3) Uani 1 2 d S TU P . .
O23 O 0.6276(10) 0.750000 0.6286(8) 0.044(3) Uani 1 2 d S TU P . .
O24 O 0.7987(8) 0.6792(5) 0.6559(7) 0.061(2) Uani 1 1 d . U . . .
H24A H 0.849656 0.699325 0.645741 0.092 Uiso 1 1 d R . . . .
H24B H 0.816436 0.646415 0.651281 0.092 Uiso 1 1 d R . . . .
O49 O 0.8104(10) 0.5247(6) 0.3715(10) 0.088(4) Uani 1 1 d . U . . .
H49A H 0.820780 0.527832 0.429900 0.131 Uiso 1 1 d R . . . .
H49B H 0.835030 0.551612 0.350140 0.131 Uiso 1 1 d R . . . .
O52 O 0.7339(11) 0.5441(6) 0.5868(11) 0.094(4) Uani 1 1 d . U . . .
H52A H 0.732565 0.572648 0.615965 0.142 Uiso 1 1 d R . . . .
H52B H 0.750964 0.550448 0.536415 0.142 Uiso 1 1 d R . . . .
O53 O 0.5649(9) 0.5001(4) 0.6365(8) 0.064(3) Uani 1 1 d . U . . .
H53A H 0.612886 0.510816 0.683760 0.097 Uiso 1 1 d R . . . .
H53B H 0.592646 0.477606 0.607430 0.097 Uiso 1 1 d R . . . .
O54 O 0.4632(7) 0.5426(4) 0.1617(8) 0.054(2) Uani 1 1 d . U . . .
H54A H 0.510645 0.519136 0.162122 0.081 Uiso 1 1 d R . . . .
H54B H 0.430545 0.550046 0.105872 0.081 Uiso 1 1 d R . . . .
Mo4 Mo -0.00092(10) 0.54497(4) 0.77562(9) 0.0374(3) Uani 0.8 1 d . U . A 1
V4 V -0.00092(10) 0.54497(4) 0.77562(9) 0.0374(3) Uani 0.2 1 d . U . A 2
Mo5 Mo -0.17329(9) 0.44316(5) 0.80382(10) 0.0469(3) Uani 0.8 1 d . U . A 1
V5 V -0.17329(9) 0.44316(5) 0.80382(10) 0.0469(3) Uani 0.2 1 d . U . A 2
Mo6 Mo -0.22479(8) 0.57100(4) 0.86689(10) 0.0373(3) Uani 0.8 1 d . U . A 1
V6 V -0.22479(8) 0.57100(4) 0.86689(10) 0.0373(3) Uani 0.2 1 d . U . A 2
O63 O 0.0562(9) 0.5526(5) 1.0336(9) 0.016(2) Uani 0.5 1 d . U . B 1
O66 O -0.0822(10) 0.5404(5) 1.0103(9) 0.018(2) Uani 0.5 1 d . U . B 2
O64 O 0.0724(9) 0.4879(5) 1.1065(9) 0.018(2) Uani 0.5 1 d . U . B .
O65 O -0.0734(10) 0.4826(5) 1.0534(9) 0.017(2) Uani 0.5 1 d . U . A 1
O37A O -0.1055(14) 0.4856(7) 0.7205(14) 0.036(3) Uani 0.486(13) 1 d . U . A 2
O39A O -0.2395(14) 0.5003(7) 0.8417(16) 0.038(2) Uani 0.486(13) 1 d . U . A 2
O40A O -0.1085(14) 0.5760(6) 0.8220(15) 0.035(2) Uani 0.486(13) 1 d . U . A 2

loop_
_atom_site_aniso_label
_atom_site_aniso_U_11
_atom_site_aniso_U_22
_atom_site_aniso_U_33
_atom_site_aniso_U_23
_atom_site_aniso_U_13
_atom_site_aniso_U_12
Mo1 0.0263(5) 0.0310(5) 0.0293(5) -0.0057(4) 0.0081(4) -0.0086(4)
V1 0.0263(5) 0.0310(5) 0.0293(5) -0.0057(4) 0.0081(4) -0.0086(4)
Mo2 0.0374(5) 0.0251(5) 0.0485(6) -0.0093(4) -0.0010(5) 0.0052(4)
V2 0.0374(5) 0.0251(5) 0.0485(6) -0.0093(4) -0.0010(5) 0.0052(4)
Mo3 0.0214(4) 0.0292(5) 0.0357(5) 0.0024(4) 0.0114(4) 0.0037(4)
V3 0.0214(4) 0.0292(5) 0.0357(5) 0.0024(4) 0.0114(4) 0.0037(4)
P1 0.0165(14) 0.0180(15) 0.0321(18) -0.0079(14) 0.0035(13) -0.0005(12)
O25 0.054(4) 0.035(4) 0.037(4) -0.005(3) -0.004(3) 0.009(3)
O26 0.041(3) 0.067(4) 0.046(3) -0.010(3) 0.006(3) 0.018(3)
O27 0.036(4) 0.042(4) 0.070(4) 0.005(4) 0.006(3) -0.009(3)
O28 0.042(3) 0.066(4) 0.040(3) -0.005(3) 0.005(3) 0.016(3)
O29 0.058(4) 0.050(4) 0.060(4) 0.011(4) -0.009(4) -0.024(4)
O30 0.060(4) 0.029(3) 0.057(4) -0.009(3) 0.022(4) 0.000(3)
O31 0.050(3) 0.045(3) 0.050(4) 0.012(3) -0.008(3) -0.014(3)
O32 0.038(3) 0.069(4) 0.051(4) -0.010(3) 0.013(3) 0.014(3)
O33 0.031(3) 0.054(4) 0.063(4) -0.023(4) 0.015(3) 0.000(3)
O34 0.049(3) 0.032(3) 0.044(3) -0.002(3) 0.000(3) 0.004(3)
O35 0.053(4) 0.041(4) 0.043(4) -0.003(3) 0.009(3) 0.006(3)
O36 0.059(4) 0.031(4) 0.045(4) -0.001(3) 0.001(3) 0.001(3)
O37 0.034(4) 0.034(4) 0.047(4) -0.013(4) 0.016(4) -0.003(4)
O38 0.032(3) 0.042(4) 0.041(4) -0.003(3) 0.005(3) -0.006(3)
O39 0.023(4) 0.025(4) 0.052(5) -0.004(4) 0.009(4) 0.002(4)
O40 0.037(5) 0.030(4) 0.047(5) -0.004(4) 0.014(4) 0.000(4)
O41 0.027(3) 0.036(3) 0.038(3) 0.007(3) 0.005(3) -0.001(3)
O42 0.050(4) 0.052(4) 0.062(4) 0.016(4) -0.010(4) -0.022(4)
O67 0.033(5) 0.058(6) 0.014(4) 0.000 0.009(4) 0.000
Al1 0.0215(13) 0.0217(13) 0.0280(14) 0.0021(11) 0.0049(11) 0.0030(11)
Al2 0.0215(18) 0.0173(17) 0.029(2) 0.000 0.0050(16) 0.000
Al3 0.0227(18) 0.0220(19) 0.032(2) 0.000 0.0065(16) 0.000
Al4 0.0454(17) 0.0206(14) 0.0320(16) 0.0018(12) 0.0157(14) -0.0002(13)
Al5 0.0269(19) 0.0235(19) 0.025(2) 0.000 0.0041(16) 0.000
Al6 0.0499(19) 0.0326(16) 0.0304(16) 0.0073(14) 0.0112(14) 0.0116(15)
Al7 0.0396(18) 0.058(2) 0.0315(17) 0.0072(16) 0.0001(14) 0.0105(16)
Al8 0.0392(16) 0.0337(16) 0.0288(15) 0.0046(13) 0.0063(13) 0.0130(14)
O1 0.034(3) 0.029(3) 0.035(4) -0.001(3) 0.013(3) 0.001(3)
O2 0.025(4) 0.024(4) 0.034(4) 0.000 0.015(4) 0.000
O3 0.022(3) 0.022(3) 0.032(3) -0.001(3) 0.004(3) -0.002(2)
O4 0.024(4) 0.019(4) 0.020(4) 0.000 0.002(3) 0.000
O5 0.031(3) 0.027(3) 0.027(3) 0.009(3) 0.008(3) 0.010(3)
O6 0.030(3) 0.032(3) 0.029(3) -0.001(3) 0.003(3) 0.011(3)
O7 0.031(4) 0.027(4) 0.032(4) 0.000 0.004(4) 0.000
O8 0.023(3) 0.024(3) 0.033(3) 0.000(3) 0.005(3) -0.003(2)
O9 0.028(4) 0.032(5) 0.043(5) 0.000 0.004(4) 0.000
O10 0.038(3) 0.025(3) 0.037(3) -0.001(3) 0.015(3) -0.004(3)
O11 0.029(4) 0.024(4) 0.028(4) 0.000 0.009(4) 0.000
O12 0.040(5) 0.021(4) 0.039(5) 0.000 0.020(4) 0.000
O13 0.061(5) 0.039(4) 0.044(4) 0.005(4) 0.012(4) -0.013(4)
O14 0.051(4) 0.032(3) 0.031(3) 0.004(3) 0.013(3) 0.007(3)
O15 0.048(4) 0.027(3) 0.033(3) 0.008(3) 0.012(3) 0.011(3)
O16 0.041(3) 0.034(3) 0.025(3) 0.004(3) 0.007(3) 0.005(3)
O17 0.053(4) 0.040(4) 0.040(4) 0.019(3) 0.018(3) 0.016(3)
O18 0.048(4) 0.050(4) 0.035(4) 0.005(3) 0.004(3) 0.011(3)
O19 0.053(4) 0.035(3) 0.034(3) 0.009(3) 0.010(3) 0.010(3)
O20 0.056(4) 0.042(4) 0.031(4) 0.001(3) 0.010(3) 0.025(4)
O21 0.042(4) 0.055(4) 0.036(4) 0.007(3) 0.002(3) 0.018(3)
O22 0.038(5) 0.060(6) 0.034(5) 0.000 0.007(4) 0.000
O23 0.048(5) 0.050(5) 0.030(5) 0.000 0.005(4) 0.000
O24 0.052(5) 0.072(5) 0.055(5) 0.010(4) 0.005(4) 0.006(4)
O49 0.076(7) 0.099(8) 0.087(7) -0.008(6) 0.019(6) 0.043(6)
O52 0.081(7) 0.099(8) 0.100(8) 0.037(7) 0.015(6) 0.028(6)
O53 0.064(6) 0.045(5) 0.075(6) 0.004(5) 0.002(5) 0.022(4)
O54 0.039(4) 0.040(4) 0.084(6) 0.003(4) 0.019(4) -0.002(4)
Mo4 0.0434(6) 0.0303(5) 0.0451(7) -0.0045(5) 0.0234(5) -0.0067(5)
V4 0.0434(6) 0.0303(5) 0.0451(7) -0.0045(5) 0.0234(5) -0.0067(5)
Mo5 0.0296(6) 0.0446(7) 0.0650(8) -0.0278(6) 0.0097(5) -0.0053(5)
V5 0.0296(6) 0.0446(7) 0.0650(8) -0.0278(6) 0.0097(5) -0.0053(5)
Mo6 0.0217(5) 0.0206(5) 0.0668(8) 0.0035(5) 0.0064(5) 0.0051(4)
V6 0.0217(5) 0.0206(5) 0.0668(8) 0.0035(5) 0.0064(5) 0.0051(4)
O63 0.012(4) 0.014(4) 0.021(4) -0.002(4) 0.002(3) 0.003(3)
O66 0.017(4) 0.014(4) 0.024(4) -0.006(4) 0.008(3) 0.001(3)
O64 0.012(4) 0.017(4) 0.023(4) 0.001(4) 0.001(3) 0.002(3)
O65 0.015(4) 0.015(4) 0.021(4) -0.003(4) 0.004(3) 0.000(3)
O37A 0.035(6) 0.033(6) 0.042(7) -0.006(6) 0.012(5) -0.004(5)
O39A 0.026(4) 0.032(4) 0.056(4) -0.008(4) 0.010(4) 0.001(4)
O40A 0.032(4) 0.024(4) 0.050(4) -0.001(4) 0.013(4) -0.002(4)

loop_
_atom_type_symbol
_atom_type_description
_atom_type_scat_dispersion_real
_atom_type_scat_dispersion_imag
_atom_type_scat_source
Al Al 0.0645 0.0514 'International Tables Vol C Tables 4.2.6.8 and 6.1.1.4'
H H 0.0000 0.0000 'International Tables Vol C Tables 4.2.6.8 and 6.1.1.4'
Mo Mo -1.6832 0.6857 'International Tables Vol C Tables 4.2.6.8 and 6.1.1.4'
O O 0.0106 0.0060 'International Tables Vol C Tables 4.2.6.8 and 6.1.1.4'
P P 0.1023 0.0942 'International Tables Vol C Tables 4.2.6.8 and 6.1.1.4'
V V 0.3005 0.5294 'International Tables Vol C Tables 4.2.6.8 and 6.1.1.4'

loop_
_geom_angle_atom_site_label_1
_geom_angle_atom_site_label_2
_geom_angle_atom_site_label_3
_geom_angle
_geom_angle_site_symmetry_1
_geom_angle_site_symmetry_3
_geom_angle_publ_flag
O25 Mo1 O26 92.8(4) . . ?
O25 Mo1 O28 158.9(4) . . ?
O25 Mo1 O36 87.6(4) . 3_567 ?
O25 Mo1 O63 97.0(4) . 3_567 ?
O25 Mo1 O65 65.5(4) . . ?
O26 Mo1 O28 88.3(4) . . ?
O26 Mo1 O36 157.9(4) . 3_567 ?
O26 Mo1 O63 67.2(4) . 3_567 ?
O26 Mo1 O65 93.0(5) . . ?
O27 Mo1 O25 101.5(5) . . ?
O27 Mo1 O26 101.4(5) . . ?
O27 Mo1 O28 98.9(5) . . ?
O27 Mo1 O36 100.1(5) . 3_567 ?
O27 Mo1 O63 158.8(5) . 3_567 ?
O27 Mo1 O65 161.2(5) . . ?
O28 Mo1 O63 64.1(4) . 3_567 ?
O28 Mo1 O65 93.4(4) . . ?
O36 Mo1 O28 83.6(4) 3_567 . ?
O36 Mo1 O63 90.8(4) 3_567 3_567 ?
O36 Mo1 O65 67.1(4) 3_567 . ?
O63 Mo1 O65 39.6(4) 3_567 . ?
O25 V1 O26 92.8(4) . . ?
O25 V1 O28 158.9(4) . . ?
O25 V1 O36 87.6(4) . 3_567 ?
O26 V1 O28 88.3(4) . . ?
O26 V1 O36 157.9(4) . 3_567 ?
O27 V1 O25 101.5(5) . . ?
O27 V1 O26 101.4(5) . . ?
O27 V1 O28 98.9(5) . . ?
O27 V1 O36 100.1(5) . 3_567 ?
O36 V1 O28 83.6(4) 3_567 . ?
O28 Mo2 O29 90.9(5) . . ?
O28 Mo2 O31 160.3(4) . . ?
O28 Mo2 O32 88.5(4) . . ?
O28 Mo2 O63 65.0(4) . 3_567 ?
O29 Mo2 O31 88.6(4) . . ?
O29 Mo2 O32 157.0(5) . . ?
O29 Mo2 O63 93.7(5) . 3_567 ?
O30 Mo2 O28 99.9(5) . . ?
O30 Mo2 O29 100.4(5) . . ?
O30 Mo2 O31 99.6(5) . . ?
O30 Mo2 O32 102.4(5) . . ?
O30 Mo2 O63 159.6(4) . 3_567 ?
O31 Mo2 O32 84.3(4) . . ?
O31 Mo2 O63 95.4(4) . 3_567 ?
O32 Mo2 O63 65.3(4) . 3_567 ?
O28 V2 O29 90.9(5) . . ?
O28 V2 O31 160.3(4) . . ?
O28 V2 O32 88.5(4) . . ?
O28 V2 O66 98.0(4) . 3_567 ?
O29 V2 O31 88.6(4) . . ?
O29 V2 O32 157.0(5) . . ?
O29 V2 O66 67.2(4) . 3_567 ?
O30 V2 O28 99.9(5) . . ?
O30 V2 O29 100.4(5) . . ?
O30 V2 O31 99.6(5) . . ?
O30 V2 O32 102.4(5) . . ?
O30 V2 O66 158.4(4) . 3_567 ?
O31 V2 O32 84.3(4) . . ?
O31 V2 O66 63.8(4) . 3_567 ?
O32 V2 O66 90.0(4) . 3_567 ?
O25 Mo3 O65 64.2(4) 3_567 3_567 ?
O31 Mo3 O25 158.2(5) . 3_567 ?
O31 Mo3 O34 92.2(4) . . ?
O31 Mo3 O42 87.5(4) . 3_567 ?
O31 Mo3 O65 95.3(4) . 3_567 ?
O33 Mo3 O25 100.8(4) . 3_567 ?
O33 Mo3 O31 100.7(5) . . ?
O33 Mo3 O34 102.0(5) . . ?
O33 Mo3 O42 100.1(5) . 3_567 ?
O33 Mo3 O65 161.6(5) . 3_567 ?
O34 Mo3 O25 87.1(4) . 3_567 ?
O34 Mo3 O42 157.6(5) . 3_567 ?
O34 Mo3 O65 68.1(4) . 3_567 ?
O42 Mo3 O25 85.0(4) 3_567 3_567 ?
O42 Mo3 O65 89.6(5) 3_567 3_567 ?
O25 V3 O66 92.8(4) 3_567 3_567 ?
O31 V3 O25 158.2(5) . 3_567 ?
O31 V3 O34 92.2(4) . . ?
O31 V3 O42 87.5(4) . 3_567 ?
O31 V3 O66 65.5(4) . 3_567 ?
O33 V3 O25 100.8(4) . 3_567 ?
O33 V3 O31 100.7(5) . . ?
O33 V3 O34 102.0(5) . . ?
O33 V3 O42 100.1(5) . 3_567 ?
O33 V3 O66 159.6(5) . 3_567 ?
O34 V3 O25 87.1(4) . 3_567 ?
O34 V3 O42 157.6(5) . 3_567 ?
O34 V3 O66 93.8(4) . 3_567 ?
O42 V3 O25 85.0(4) 3_567 3_567 ?
O42 V3 O66 65.7(5) 3_567 3_567 ?
O63 P1 O63 180.0(8) . 3_567 ?
O63 P1 O64 75.7(6) 3_567 3_567 ?
O63 P1 O64 104.3(6) . 3_567 ?
O63 P1 O64 75.7(6) . . ?
O63 P1 O64 104.3(6) 3_567 . ?
O66 P1 O66 180.0 3_567 . ?
O66 P1 O64 105.2(6) . . ?
O66 P1 O64 74.8(6) 3_567 . ?
O64 P1 O64 180.0 3_567 . ?
O65 P1 O63 66.4(6) 3_567 . ?
O65 P1 O63 113.6(6) 3_567 3_567 ?
O65 P1 O63 66.4(6) . 3_567 ?
O65 P1 O63 113.6(6) . . ?
O65 P1 O66 114.4(7) . 3_567 ?
O65 P1 O66 65.6(7) 3_567 3_567 ?
O65 P1 O64 72.2(6) 3_567 3_567 ?
O65 P1 O64 72.2(6) . . ?
O65 P1 O64 107.8(7) 3_567 . ?
O65 P1 O64 107.8(7) . 3_567 ?
O65 P1 O65 180.0 . 3_567 ?
Mo1 O25 Mo3 137.7(5) . 3_567 ?
Mo1 O26 Mo5 136.9(5) . . ?
V1 O26 V5 136.9(5) . . ?
Mo2 O28 Mo1 135.0(6) . . ?
V2 O28 V1 135.0(6) . . ?
Mo2 O29 Mo6 137.8(6) . 3_567 ?
Mo3 O31 Mo2 136.7(6) . . ?
V3 O31 V2 136.7(6) . . ?
Mo5 O32 Mo2 138.7(5) . . ?
V5 O32 V2 138.7(5) . . ?
Mo3 O34 Mo4 137.4(5) . . ?
V3 O34 V4 137.4(5) . . ?
Mo4 O36 Mo1 137.6(5) . 3_567 ?
Mo5 O37 Mo4 151.3(10) . . ?
Mo6 O39 Mo5 123.0(9) . . ?
Mo4 O40 Mo6 120.2(9) . . ?
Mo6 O42 Mo3 139.2(6) . 3_567 ?
H67A O67 H67A 123.4 . 4_575 ?
H67A O67 H67B 107.7 . . ?
H67B O67 H67A 107.7 . 4_575 ?
Al1 Al1 Al2 60.47(7) 4_575 . ?
Al8 Al1 Al1 119.64(10) . 4_575 ?
Al8 Al1 Al2 119.92(15) . . ?
O1 Al1 Al1 130.4(2) . 4_575 ?
O1 Al1 Al2 130.5(3) . . ?
O1 Al1 Al8 96.3(3) . . ?
O1 Al1 O4 172.9(4) . . ?
O2 Al1 Al1 39.3(2) . 4_575 ?
O2 Al1 Al2 87.0(3) . . ?
O2 Al1 Al8 133.4(4) . . ?
O2 Al1 O1 91.3(3) . . ?
O2 Al1 O4 84.0(3) . . ?
O2 Al1 O6 93.3(4) . . ?
O3 Al1 Al1 87.8(2) . 4_575 ?
O3 Al1 Al2 38.2(2) . . ?
O3 Al1 Al8 131.5(3) . . ?
O3 Al1 O1 92.7(3) . . ?
O3 Al1 O2 93.7(4) . . ?
O3 Al1 O4 82.4(4) . . ?
O3 Al1 O5 93.5(3) . . ?
O3 Al1 O6 170.4(4) . . ?
O4 Al1 Al1 44.7(2) . 4_575 ?
O4 Al1 Al2 44.2(3) . . ?
O4 Al1 Al8 90.8(3) . . ?
O5 Al1 Al1 139.1(2) . 4_575 ?
O5 Al1 Al2 97.4(2) . . ?
O5 Al1 Al8 39.1(3) . . ?
O5 Al1 O1 90.4(3) . . ?
O5 Al1 O2 172.5(4) . . ?
O5 Al1 O4 95.0(3) . . ?
O5 Al1 O6 79.3(3) . . ?
O6 Al1 Al1 93.5(2) . 4_575 ?
O6 Al1 Al2 135.9(3) . . ?
O6 Al1 Al8 40.5(3) . . ?
O6 Al1 O1 93.6(3) . . ?
O6 Al1 O4 91.9(4) . . ?
Al1 Al2 Al1 59.06(14) . 4_575 ?
Al3 Al2 Al1 120.13(16) . 4_575 ?
Al3 Al2 Al1 120.13(16) . . ?
O3 Al2 Al1 38.1(2) 4_575 4_575 ?
O3 Al2 Al1 86.4(3) . 4_575 ?
O3 Al2 Al1 86.4(3) 4_575 . ?
O3 Al2 Al1 38.1(2) . . ?
O3 Al2 Al3 131.7(2) 4_575 . ?
O3 Al2 Al3 131.7(2) . . ?
O3 Al2 O3 94.7(5) 4_575 . ?
O3 Al2 O4 81.8(3) . . ?
O3 Al2 O4 81.8(3) 4_575 . ?
O3 Al2 O7 90.4(3) . . ?
O3 Al2 O7 90.4(3) 4_575 . ?
O4 Al2 Al1 43.8(2) . 4_575 ?
O4 Al2 Al1 43.8(2) . . ?
O4 Al2 Al3 91.2(3) . . ?
O7 Al2 Al1 127.6(3) . . ?
O7 Al2 Al1 127.6(3) . 4_575 ?
O7 Al2 Al3 100.3(4) . . ?
O7 Al2 O4 168.5(5) . . ?
O8 Al2 Al1 97.1(2) 4_575 4_575 ?
O8 Al2 Al1 138.9(3) . 4_575 ?
O8 Al2 Al1 97.1(2) . . ?
O8 Al2 Al1 138.9(3) 4_575 . ?
O8 Al2 Al3 40.1(2) . . ?
O8 Al2 Al3 40.1(2) 4_575 . ?
O8 Al2 O3 171.5(4) . 4_575 ?
O8 Al2 O3 92.8(3) . . ?
O8 Al2 O3 171.5(4) 4_575 . ?
O8 Al2 O3 92.8(3) 4_575 4_575 ?
O8 Al2 O4 95.3(3) 4_575 . ?
O8 Al2 O4 95.3(3) . . ?
O8 Al2 O7 93.5(4) 4_575 . ?
O8 Al2 O7 93.5(4) . . ?
O8 Al2 O8 79.5(5) . 4_575 ?
Al2 Al3 Al4 120.27(16) . . ?
Al2 Al3 Al4 120.27(16) . 4_575 ?
Al4 Al3 Al4 60.44(16) 4_575 . ?
O8 Al3 Al2 39.3(2) . . ?
O8 Al3 Al2 39.3(2) 4_575 . ?
O8 Al3 Al4 97.2(2) 4_575 4_575 ?
O8 Al3 Al4 97.2(2) . . ?
O8 Al3 Al4 139.4(3) . 4_575 ?
O8 Al3 Al4 139.4(3) 4_575 . ?
O8 Al3 O8 78.0(5) . 4_575 ?
O8 Al3 O9 92.7(4) 4_575 . ?
O8 Al3 O9 92.7(4) . . ?
O8 Al3 O11 95.1(3) . . ?
O8 Al3 O11 95.1(3) 4_575 . ?
O9 Al3 Al2 99.0(4) . . ?
O9 Al3 Al4 127.9(3) . 4_575 ?
O9 Al3 Al4 127.9(3) . . ?
O9 Al3 O11 169.9(5) . . ?
O10 Al3 Al2 132.7(3) 4_575 . ?
O10 Al3 Al2 132.7(3) . . ?
O10 Al3 Al4 38.7(3) 4_575 4_575 ?
O10 Al3 Al4 87.3(3) . 4_575 ?
O10 Al3 Al4 87.3(3) 4_575 . ?
O10 Al3 Al4 38.7(3) . . ?
O10 Al3 O8 172.0(4) . 4_575 ?
O10 Al3 O8 94.3(3) . . ?
O10 Al3 O8 171.9(4) 4_575 . ?
O10 Al3 O8 94.3(3) 4_575 4_575 ?
O10 Al3 O9 89.8(4) 4_575 . ?
O10 Al3 O9 89.8(4) . . ?
O10 Al3 O10 93.4(5) . 4_575 ?
O10 Al3 O11 83.3(4) . . ?
O10 Al3 O11 83.3(4) 4_575 . ?
O11 Al3 Al2 91.1(3) . . ?
O11 Al3 Al4 44.7(2) . 4_575 ?
O11 Al3 Al4 44.7(2) . . ?
Al3 Al4 Al4 59.78(8) . 4_575 ?
Al6 Al4 Al3 119.82(16) . . ?
Al6 Al4 Al4 120.32(10) . 4_575 ?
O10 Al4 Al3 38.3(2) . . ?
O10 Al4 Al4 86.4(2) . 4_575 ?
O10 Al4 Al6 132.4(3) . . ?
O10 Al4 O11 82.1(4) . . ?
O10 Al4 O13 88.9(4) . . ?
O10 Al4 O15 94.3(4) . . ?
O11 Al4 Al3 43.8(3) . . ?
O11 Al4 Al4 44.3(2) . 4_575 ?
O11 Al4 Al6 91.3(3) . . ?
O12 Al4 Al3 86.3(3) . . ?
O12 Al4 Al4 37.7(3) . 4_575 ?
O12 Al4 Al6 132.8(4) . . ?
O12 Al4 O10 93.1(5) . . ?
O12 Al4 O11 82.0(3) . . ?
O12 Al4 O13 92.9(4) . . ?
O12 Al4 O15 170.9(5) . . ?
O13 Al4 Al3 126.8(3) . . ?
O13 Al4 Al4 129.8(3) . 4_575 ?
O13 Al4 Al6 99.0(3) . . ?
O13 Al4 O11 169.3(5) . . ?
O14 Al4 Al3 138.6(3) . . ?
O14 Al4 Al4 97.4(3) . 4_575 ?
O14 Al4 Al6 39.3(3) . . ?
O14 Al4 O10 171.5(4) . . ?
O14 Al4 O11 95.2(4) . . ?
O14 Al4 O12 94.5(5) . . ?
O14 Al4 O13 94.5(4) . . ?
O14 Al4 O15 77.7(4) . . ?
O15 Al4 Al3 96.4(3) . . ?
O15 Al4 Al4 137.7(3) . 4_575 ?
O15 Al4 Al6 38.8(3) . . ?
O15 Al4 O11 93.8(3) . . ?
O15 Al4 O13 92.5(4) . . ?
O4 Al5 O16 109.0(3) . . ?
O4 Al5 O16 109.0(3) . 4_575 ?
O11 Al5 O4 108.4(5) . . ?
O11 Al5 O16 111.1(3) . . ?
O11 Al5 O16 111.1(3) . 4_575 ?
O16 Al5 O16 108.1(6) 4_575 . ?
Al4 Al6 Al7 119.71(16) . . ?
Al4 Al6 Al8 119.79(15) . . ?
Al8 Al6 Al7 59.32(13) . . ?
O14 Al6 Al4 38.5(3) . . ?
O14 Al6 Al7 97.0(3) . . ?
O14 Al6 Al8 137.4(3) . . ?
O14 Al6 O16 94.8(4) . . ?
O14 Al6 O17 93.5(4) . . ?
O15 Al6 Al4 39.4(3) . . ?
O15 Al6 Al7 137.9(3) . . ?
O15 Al6 Al8 96.8(3) . . ?
O15 Al6 O14 77.5(4) . . ?
O15 Al6 O16 95.0(4) . . ?
O15 Al6 O17 92.3(4) . . ?
O15 Al6 O18 169.8(4) . . ?
O16 Al6 Al4 91.8(3) . . ?
O16 Al6 Al7 43.4(2) . . ?
O16 Al6 Al8 43.1(2) . . ?
O17 Al6 Al4 98.2(3) . . ?
O17 Al6 Al7 129.8(3) . . ?
O17 Al6 Al8 129.0(3) . . ?
O17 Al6 O16 169.9(4) . . ?
O18 Al6 Al4 131.2(3) . . ?
O18 Al6 Al7 37.0(3) . . ?
O18 Al6 Al8 86.0(3) . . ?
O18 Al6 O14 93.8(4) . . ?
O18 Al6 O16 80.3(4) . . ?
O18 Al6 O17 93.5(4) . . ?
O19 Al6 Al4 134.0(3) . . ?
O19 Al6 Al7 84.9(3) . . ?
O19 Al6 Al8 37.9(3) . . ?
O19 Al6 O14 171.8(4) . . ?
O19 Al6 O15 95.7(4) . . ?
O19 Al6 O16 81.0(4) . . ?
O19 Al6 O17 91.4(4) . . ?
O19 Al6 O18 92.5(4) . . ?
Al7 Al7 Al6 119.97(11) 4_575 . ?
Al7 Al7 Al8 119.07(11) 4_575 . ?
Al8 Al7 Al6 59.64(13) . . ?
O16 Al7 Al6 44.2(2) . . ?
O16 Al7 Al7 91.0(3) . 4_575 ?
O16 Al7 Al8 43.3(2) . . ?
O18 Al7 Al6 37.3(3) . . ?
O18 Al7 Al7 131.9(3) . 4_575 ?
O18 Al7 Al8 86.5(3) . . ?
O18 Al7 O16 81.5(4) . . ?
O18 Al7 O21 93.4(5) . . ?
O18 Al7 O22 170.8(5) . . ?
O18 Al7 O24 90.7(5) . . ?
O21 Al7 Al6 85.9(3) . . ?
O21 Al7 Al7 132.6(3) . 4_575 ?
O21 Al7 Al8 38.3(3) . . ?
O21 Al7 O16 81.6(4) . . ?
O21 Al7 O24 89.8(5) . . ?
O22 Al7 Al6 137.4(4) . . ?
O22 Al7 Al7 39.9(3) . 4_575 ?
O22 Al7 Al8 95.2(4) . . ?
O22 Al7 O16 93.5(5) . . ?
O22 Al7 O21 93.6(4) . . ?
O22 Al7 O24 95.3(5) . . ?
O23 Al7 Al6 97.6(4) . . ?
O23 Al7 Al7 38.8(3) . 4_575 ?
O23 Al7 Al8 137.9(4) . . ?
O23 Al7 O16 95.2(5) . . ?
O23 Al7 O18 94.3(5) . . ?
O23 Al7 O21 171.1(5) . . ?
O23 Al7 O22 78.3(5) . . ?
O23 Al7 O24 94.6(5) . . ?
O24 Al7 Al6 127.2(4) . . ?
O24 Al7 Al7 101.0(4) . 4_575 ?
O24 Al7 Al8 127.5(4) . . ?
O24 Al7 O16 168.0(5) . . ?
Al1 Al8 Al6 120.04(15) . . ?
Al1 Al8 Al7 121.29(16) . . ?
Al7 Al8 Al6 61.04(13) . . ?
O5 Al8 Al1 39.4(2) . . ?
O5 Al8 Al6 96.5(3) . . ?
O5 Al8 Al7 140.2(3) . . ?
O5 Al8 O6 80.0(3) . . ?
O5 Al8 O16 96.2(3) . . ?
O5 Al8 O19 94.2(4) . . ?
O5 Al8 O20 89.6(4) . . ?
O5 Al8 O21 173.7(4) . . ?
O6 Al8 Al1 40.9(2) . . ?
O6 Al8 Al6 137.1(3) . . ?
O6 Al8 Al7 94.7(3) . . ?
O6 Al8 O16 92.5(3) . . ?
O6 Al8 O20 92.8(4) . . ?
O16 Al8 Al1 92.0(2) . . ?
O16 Al8 Al6 45.0(2) . . ?
O16 Al8 Al7 44.3(2) . . ?
O19 Al8 Al1 132.6(3) . . ?
O19 Al8 Al6 37.5(3) . . ?
O19 Al8 Al7 86.1(3) . . ?
O19 Al8 O6 172.0(4) . . ?
O19 Al8 O16 82.5(4) . . ?
O19 Al8 O20 92.7(4) . . ?
O20 Al8 Al1 95.3(3) . . ?
O20 Al8 Al6 130.1(3) . . ?
O20 Al8 Al7 130.2(3) . . ?
O20 Al8 O16 172.8(4) . . ?
O21 Al8 Al1 134.3(4) . . ?
O21 Al8 Al6 87.5(3) . . ?
O21 Al8 Al7 39.0(3) . . ?
O21 Al8 O6 93.7(4) . . ?
O21 Al8 O16 83.2(4) . . ?
O21 Al8 O19 91.9(4) . . ?
O21 Al8 O20 91.5(4) . . ?
Al1 O1 H1A 110.1 . . ?
Al1 O1 H1B 109.6 . . ?
H1A O1 H1B 108.9 . . ?
Al1 O2 Al1 101.4(5) . 4_575 ?
Al1 O3 Al2 103.7(4) . . ?
Al1 O4 Al1 90.6(4) 4_575 . ?
Al1 O4 Al2 91.9(3) . . ?
Al1 O4 Al2 91.9(3) 4_575 . ?
Al5 O4 Al1 124.2(3) . . ?
Al5 O4 Al1 124.2(3) . 4_575 ?
Al5 O4 Al2 124.1(5) . . ?
Al8 O5 Al1 101.5(4) . . ?
Al8 O6 Al1 98.6(4) . . ?
Al2 O7 H7A 109.54(10) . 4_575 ?
Al2 O7 H7A 109.5 . . ?
Al2 O7 H7B 109.4 . . ?
Al2 O7 H7B 109.4(3) . 4_575 ?
H7A O7 H7A 127.7 . 4_575 ?
H7A O7 H7B 88.5 . 4_575 ?
H7A O7 H7B 109.4 4_575 4_575 ?
H7A O7 H7B 109.4 . . ?
H7B O7 H7A 88.5 . 4_575 ?
H7B O7 H7B 23.0 . 4_575 ?
Al2 O8 Al3 100.6(3) . . ?
Al3 O9 H9A 109.6 . . ?
Al3 O9 H9A 109.6(3) . 4_575 ?
Al3 O9 H9B 109.4 . . ?
Al3 O9 H9B 109.4(4) . 4_575 ?
H9A O9 H9A 75.6 . 4_575 ?
H9A O9 H9B 109.5 . . ?
H9A O9 H9B 109.5 4_575 4_575 ?
H9A O9 H9B 135.9 . 4_575 ?
H9B O9 H9A 135.9 . 4_575 ?
H9B O9 H9B 36.6 . 4_575 ?
Al3 O10 Al4 103.0(4) . . ?
Al3 O11 Al4 91.5(4) . . ?
Al3 O11 Al4 91.5(4) . 4_575 ?
Al4 O11 Al4 91.4(4) . 4_575 ?
Al5 O11 Al3 125.2(6) . . ?
Al5 O11 Al4 123.7(4) . . ?
Al5 O11 Al4 123.7(4) . 4_575 ?
Al4 O12 Al4 104.5(5) . 4_575 ?
Al4 O13 H13A 125.4 . . ?
Al4 O13 H13B 125.3 . . ?
H13A O13 H13B 109.3 . . ?
Al4 O14 Al6 102.2(4) . . ?
Al6 O15 Al4 101.8(4) . . ?
Al5 O16 Al6 122.0(4) . . ?
Al5 O16 Al7 125.0(5) . . ?
Al5 O16 Al8 124.0(4) . . ?
Al7 O16 Al6 92.4(3) . . ?
Al8 O16 Al6 91.9(4) . . ?
Al8 O16 Al7 92.5(4) . . ?
Al6 O17 H17A 109.5 . . ?
Al6 O17 H17B 109.6 . . ?
H17A O17 H17B 109.3 . . ?
Al7 O18 Al6 105.7(4) . . ?
Al6 O19 Al8 104.6(4) . . ?
Al8 O20 H20A 109.3 . . ?
Al8 O20 H20B 109.6 . . ?
H20A O20 H20B 109.3 . . ?
Al8 O21 Al7 102.7(4) . . ?
Al7 O22 Al7 100.1(6) . 4_575 ?
Al7 O23 Al7 102.3(6) 4_575 . ?
Al7 O24 H24A 109.6 . . ?
Al7 O24 H24B 109.3 . . ?
H24A O24 H24B 109.3 . . ?
H49A O49 H49B 109.5 . . ?
H52A O52 H52B 109.5 . . ?
H53A O53 H53B 109.5 . . ?
H54A O54 H54B 109.5 . . ?
O34 Mo4 O37 79.6(6) . . ?
O34 Mo4 O40 167.0(6) . . ?
O34 Mo4 O64 94.5(4) . 3_567 ?
O35 Mo4 O34 100.5(4) . . ?
O35 Mo4 O36 101.3(5) . . ?
O35 Mo4 O37 112.6(7) . . ?
O35 Mo4 O40 90.0(6) . . ?
O35 Mo4 O64 157.1(5) . 3_567 ?
O36 Mo4 O34 88.1(4) . . ?
O36 Mo4 O37 145.5(7) . . ?
O36 Mo4 O40 97.5(6) . . ?
O36 Mo4 O64 96.5(4) . 3_567 ?
O37 Mo4 O40 89.3(7) . . ?
O37 Mo4 O64 53.2(6) . 3_567 ?
O40 Mo4 O64 73.2(6) . 3_567 ?
O34 V4 O64 94.5(4) . 3_567 ?
O34 V4 O37A 89.8(6) . . ?
O35 V4 O34 100.5(4) . . ?
O35 V4 O36 101.3(5) . . ?
O35 V4 O64 157.1(5) . 3_567 ?
O35 V4 O37A 90.4(7) . . ?
O35 V4 O40A 113.3(7) . . ?
O36 V4 O34 88.1(4) . . ?
O36 V4 O64 96.5(4) . 3_567 ?
O36 V4 O37A 168.3(6) . . ?
O36 V4 O40A 85.6(6) . . ?
O40A V4 O34 146.2(7) . . ?
O40A V4 O37A 89.8(7) . . ?
O26 Mo5 O39 90.4(6) . . ?
O26 Mo5 O63 63.1(4) . 3_567 ?
O26 Mo5 O64 96.4(4) . 3_567 ?
O32 Mo5 O26 87.4(4) . . ?
O32 Mo5 O39 167.8(6) . . ?
O32 Mo5 O63 64.5(4) . 3_567 ?
O32 Mo5 O64 97.5(4) . 3_567 ?
O37 Mo5 O26 148.4(7) . . ?
O37 Mo5 O32 86.3(7) . . ?
O37 Mo5 O39 89.3(7) . . ?
O37 Mo5 O63 86.3(8) . 3_567 ?
O37 Mo5 O64 53.9(7) . 3_567 ?
O38 Mo5 O26 98.1(4) . . ?
O38 Mo5 O32 100.1(4) . . ?
O38 Mo5 O37 113.5(7) . . ?
O38 Mo5 O39 92.2(6) . . ?
O38 Mo5 O63 154.9(4) . 3_567 ?
O38 Mo5 O64 157.6(4) . 3_567 ?
O39 Mo5 O63 103.8(6) . 3_567 ?
O39 Mo5 O64 70.7(6) . 3_567 ?
O64 Mo5 O63 47.3(4) 3_567 3_567 ?
O26 V5 O64 96.4(4) . 3_567 ?
O26 V5 O37A 167.6(6) . . ?
O32 V5 O26 87.4(4) . . ?
O32 V5 O64 97.5(4) . 3_567 ?
O32 V5 O37A 98.3(6) . . ?
O32 V5 O39A 147.3(8) . . ?
O38 V5 O26 98.1(4) . . ?
O38 V5 O32 100.1(4) . . ?
O38 V5 O64 157.6(4) . 3_567 ?
O38 V5 O37A 91.8(6) . . ?
O38 V5 O39A 109.8(7) . . ?
O39A V5 O26 75.7(7) . . ?
O39A V5 O37A 93.9(8) . . ?
O29 Mo6 O39 163.8(6) 3_567 . ?
O29 Mo6 O40 89.4(6) 3_567 . ?
O29 Mo6 O64 92.9(5) 3_567 3_567 ?
O39 Mo6 O40 81.4(7) . . ?
O39 Mo6 O64 71.5(6) . 3_567 ?
O40 Mo6 O64 70.1(6) . 3_567 ?
O41 Mo6 O29 100.8(4) . 3_567 ?
O41 Mo6 O39 92.6(6) . . ?
O41 Mo6 O40 90.4(6) . . ?
O41 Mo6 O42 102.2(4) . . ?
O41 Mo6 O64 156.1(4) . 3_567 ?
O42 Mo6 O29 87.0(5) . 3_567 ?
O42 Mo6 O39 99.2(6) . . ?
O42 Mo6 O40 167.4(6) . . ?
O42 Mo6 O64 98.0(5) . 3_567 ?
O29 V6 O64 92.9(5) 3_567 3_567 ?
O41 V6 O29 100.8(4) . 3_567 ?
O41 V6 O42 102.2(4) . . ?
O41 V6 O64 156.1(4) . 3_567 ?
O41 V6 O39A 112.4(7) . . ?
O41 V6 O40A 111.5(7) . . ?
O42 V6 O29 87.0(5) . 3_567 ?
O42 V6 O64 98.0(5) . 3_567 ?
O39A V6 O42 83.7(7) . . ?
O40A V6 O42 144.8(7) . . ?
O40A V6 O39A 92.6(8) . . ?
Mo1 O63 Mo2 95.1(4) 3_567 3_567 ?
Mo1 O63 Mo5 92.5(4) 3_567 3_567 ?
Mo2 O63 Mo5 91.2(4) 3_567 3_567 ?
P1 O63 Mo1 126.9(7) . 3_567 ?
P1 O63 Mo2 124.3(6) . 3_567 ?
P1 O63 Mo5 117.6(6) . 3_567 ?
P1 O63 O65 54.1(6) . 3_567 ?
O65 O63 Mo1 72.9(6) 3_567 3_567 ?
O65 O63 Mo2 138.0(8) 3_567 3_567 ?
O65 O63 Mo5 128.5(7) 3_567 3_567 ?
P1 O64 Mo4 124.2(6) . 3_567 ?
P1 O64 Mo5 119.4(6) . 3_567 ?
P1 O64 Mo6 120.2(6) . 3_567 ?
Mo4 O64 Mo5 95.9(5) 3_567 3_567 ?
Mo4 O64 Mo6 96.2(4) 3_567 3_567 ?
Mo5 O64 Mo6 94.1(4) 3_567 3_567 ?
Mo3 O65 Mo1 91.9(4) 3_567 . ?
P1 O65 Mo1 127.1(7) . . ?
P1 O65 Mo3 127.8(7) . 3_567 ?
P1 O65 O63 59.6(6) . 3_567 ?
O63 O65 Mo1 67.5(6) 3_567 . ?
O63 O65 Mo3 139.8(8) 3_567 3_567 ?
V5 O37A V4 119.5(10) . . ?
V6 O39A V5 143.7(10) . . ?
V6 O40A V4 150.7(10) . . ?

loop_
_geom_bond_atom_site_label_1
_geom_bond_atom_site_label_2
_geom_bond_distance
_geom_bond_site_symmetry_2
_geom_bond_publ_flag
Mo1 O25 1.837(9) . ?
Mo1 O26 1.839(10) . ?
Mo1 O27 1.627(9) . ?
Mo1 O28 1.979(9) . ?
Mo1 O36 1.946(9) 3_567 ?
Mo1 O63 2.375(12) 3_567 ?
Mo1 O65 2.456(12) . ?
V1 O25 1.837(9) . ?
V1 O26 1.839(10) . ?
V1 O27 1.627(9) . ?
V1 O28 1.979(9) . ?
V1 O36 1.946(9) 3_567 ?
Mo2 O28 1.842(10) . ?
Mo2 O29 1.858(10) . ?
Mo2 O30 1.625(8) . ?
Mo2 O31 1.925(10) . ?
Mo2 O32 1.926(10) . ?
Mo2 O63 2.413(11) 3_567 ?
V2 O28 1.842(10) . ?
V2 O29 1.858(10) . ?
V2 O30 1.625(8) . ?
V2 O31 1.925(10) . ?
V2 O32 1.926(10) . ?
V2 O66 2.447(12) 3_567 ?
Mo3 O25 1.946(9) 3_567 ?
Mo3 O31 1.867(9) . ?
Mo3 O33 1.619(8) . ?
Mo3 O34 1.876(9) . ?
Mo3 O42 1.925(10) 3_567 ?
Mo3 O65 2.455(12) 3_567 ?
V3 O25 1.946(9) 3_567 ?
V3 O31 1.867(9) . ?
V3 O33 1.619(8) . ?
V3 O34 1.876(9) . ?
V3 O42 1.925(10) 3_567 ?
V3 O66 2.400(12) 3_567 ?
P1 O63 1.542(12) . ?
P1 O63 1.542(12) 3_567 ?
P1 O66 1.506(11) . ?
P1 O66 1.506(12) 3_567 ?
P1 O64 1.647(13) . ?
P1 O64 1.647(12) 3_567 ?
P1 O65 1.448(12) . ?
P1 O65 1.448(12) 3_567 ?
O26 Mo5 1.947(11) . ?
O26 V5 1.947(11) . ?
O29 Mo6 1.941(10) 3_567 ?
O32 Mo5 1.825(9) . ?
O32 V5 1.825(9) . ?
O34 Mo4 1.917(9) . ?
O34 V4 1.917(9) . ?
O35 Mo4 1.647(9) . ?
O35 V4 1.647(9) . ?
O36 Mo4 1.848(9) . ?
O36 V4 1.848(9) . ?
O37 Mo4 1.923(17) . ?
O37 Mo5 1.687(16) . ?
O38 Mo5 1.598(8) . ?
O38 V5 1.598(8) . ?
O39 Mo5 2.039(15) . ?
O39 Mo6 1.946(16) . ?
O40 Mo4 1.988(16) . ?
O40 Mo6 2.086(17) . ?
O41 Mo6 1.655(8) . ?
O41 V6 1.655(8) . ?
O42 Mo6 1.857(11) . ?
O42 V6 1.857(11) . ?
O67 H67A 0.8502 4_575 ?
O67 H67A 0.8502 . ?
O67 H67B 0.8497 . ?
Al1 Al1 2.871(6) 4_575 ?
Al1 Al2 2.913(5) . ?
Al1 Al8 2.860(5) . ?
Al1 O1 1.938(8) . ?
Al1 O2 1.856(7) . ?
Al1 O3 1.849(7) . ?
Al1 O4 2.019(7) . ?
Al1 O5 1.853(8) . ?
Al1 O6 1.895(8) . ?
Al2 Al3 2.856(6) . ?
Al2 O3 1.855(7) . ?
Al2 O3 1.855(7) 4_575 ?
Al2 O4 2.032(10) . ?
Al2 O7 1.969(11) . ?
Al2 O8 1.841(8) . ?
Al2 O8 1.841(8) 4_575 ?
Al3 Al4 2.905(5) 4_575 ?
Al3 Al4 2.905(5) . ?
Al3 O8 1.870(8) 4_575 ?
Al3 O8 1.870(8) . ?
Al3 O9 1.982(12) . ?
Al3 O10 1.847(8) . ?
Al3 O10 1.847(8) 4_575 ?
Al3 O11 2.013(11) . ?
Al4 Al4 2.925(6) 4_575 ?
Al4 Al6 2.877(5) . ?
Al4 O10 1.864(9) . ?
Al4 O11 2.043(8) . ?
Al4 O12 1.849(7) . ?
Al4 O13 1.939(9) . ?
Al4 O14 1.832(9) . ?
Al4 O15 1.865(8) . ?
Al5 O4 1.815(10) . ?
Al5 O11 1.806(11) . ?
Al5 O16 1.817(8) . ?
Al5 O16 1.817(8) 4_575 ?
Al6 Al7 2.962(6) . ?
Al6 Al8 2.921(5) . ?
Al6 O14 1.866(9) . ?
Al6 O15 1.843(9) . ?
Al6 O16 2.068(9) . ?
Al6 O17 1.914(9) . ?
Al6 O18 1.865(10) . ?
Al6 O19 1.837(9) . ?
Al7 Al7 2.871(9) 4_575 ?
Al7 Al8 2.912(6) . ?
Al7 O16 2.035(9) . ?
Al7 O18 1.852(10) . ?
Al7 O21 1.876(10) . ?
Al7 O22 1.872(9) . ?
Al7 O23 1.843(9) . ?
Al7 O24 1.943(11) . ?
Al8 O5 1.841(8) . ?
Al8 O6 1.878(9) . ?
Al8 O16 1.997(8) . ?
Al8 O19 1.855(9) . ?
Al8 O20 1.948(8) . ?
Al8 O21 1.852(9) . ?
O1 H1A 0.8778 . ?
O1 H1B 0.8778 . ?
O7 H7A 0.8708 . ?
O7 H7A 0.8707 4_575 ?
O7 H7B 0.8708 4_575 ?
O7 H7B 0.8707 . ?
O9 H9A 0.8702 . ?
O9 H9A 0.8702 4_575 ?
O9 H9B 0.8700 4_575 ?
O9 H9B 0.8700 . ?
O13 H13A 0.8750 . ?
O13 H13B 0.8746 . ?
O17 H17A 0.8728 . ?
O17 H17B 0.8727 . ?
O20 H20A 0.8731 . ?
O20 H20B 0.8730 . ?
O24 H24A 0.8727 . ?
O24 H24B 0.8725 . ?
O49 H49A 0.8499 . ?
O49 H49B 0.8501 . ?
O52 H52A 0.8498 . ?
O52 H52B 0.8501 . ?
O53 H53A 0.8503 . ?
O53 H53B 0.8500 . ?
O54 H54A 0.8501 . ?
O54 H54B 0.8498 . ?
Mo4 O64 2.335(13) 3_567 ?
V4 O64 2.335(13) 3_567 ?
V4 O37A 2.045(17) . ?
V4 O40A 1.867(16) . ?
Mo5 O63 2.500(12) 3_567 ?
Mo5 O64 2.376(12) 3_567 ?
V5 O64 2.376(12) 3_567 ?
V5 O37A 2.005(18) . ?
V5 O39A 1.845(17) . ?
Mo6 O64 2.408(12) 3_567 ?
V6 O64 2.408(12) 3_567 ?
V6 O39A 1.841(18) . ?
V6 O40A 1.784(17) . ?
O63 O65 1.638(17) 3_567 ?

loop_
_geom_torsion_atom_site_label_1
_geom_torsion_atom_site_label_2
_geom_torsion_atom_site_label_3
_geom_torsion_atom_site_label_4
_geom_torsion
_geom_torsion_site_symmetry_1
_geom_torsion_site_symmetry_2
_geom_torsion_site_symmetry_3
_geom_torsion_site_symmetry_4
_geom_torsion_publ_flag
Mo1 O36 Mo4 O34 -54.9(8) 3_567 . . . ?
Mo1 O36 Mo4 O35 -155.2(8) 3_567 . . . ?
Mo1 O36 Mo4 O37 13.4(15) 3_567 . . . ?
Mo1 O36 Mo4 O40 113.2(9) 3_567 . . . ?
Mo1 O36 Mo4 O64 39.4(9) 3_567 . . 3_567 ?
Mo2 O32 Mo5 O26 -56.5(9) . . . . ?
Mo2 O32 Mo5 O37 92.5(11) . . . . ?
Mo2 O32 Mo5 O38 -154.3(9) . . . . ?
Mo2 O32 Mo5 O39 23(3) . . . . ?
Mo2 O32 Mo5 O63 4.9(8) . . . 3_567 ?
Mo2 O32 Mo5 O64 39.7(9) . . . 3_567 ?
V2 O32 V5 O26 -56.5(9) . . . . ?
V2 O32 V5 O38 -154.3(9) . . . . ?
V2 O32 V5 O64 39.7(9) . . . 3_567 ?
V2 O32 V5 O37A 112.5(10) . . . . ?
V2 O32 V5 O39A 1.7(17) . . . . ?
Mo3 O42 Mo6 O29 -55.8(9) 3_567 . . 3_567 ?
Mo3 O42 Mo6 O39 109.1(10) 3_567 . . . ?
Mo3 O42 Mo6 O40 18(3) 3_567 . . . ?
Mo3 O42 Mo6 O41 -156.2(9) 3_567 . . . ?
Mo3 O42 Mo6 O64 36.7(10) 3_567 . . 3_567 ?
O25 Mo1 O26 Mo5 102.1(8) . . . . ?
O25 V1 O26 V5 102.1(8) . . . . ?
O25 Mo3 O31 Mo2 -14.9(15) 3_567 . . . ?
O25 Mo3 O34 Mo4 -56.0(7) 3_567 . . . ?
O25 V3 O31 V2 -14.9(15) 3_567 . . . ?
O25 V3 O34 V4 -56.0(7) 3_567 . . . ?
O26 Mo1 O25 Mo3 -101.3(8) . . . 3_567 ?
O26 V5 O39A V6 140(2) . . . . ?
O27 Mo1 O25 Mo3 156.4(8) . . . 3_567 ?
O27 Mo1 O26 Mo5 -155.6(8) . . . . ?
O27 V1 O26 V5 -155.6(8) . . . . ?
O28 Mo1 O25 Mo3 -8.6(16) . . . 3_567 ?
O28 Mo1 O26 Mo5 -56.8(8) . . . . ?
O28 V1 O26 V5 -56.8(8) . . . . ?
O28 Mo2 O29 Mo6 -105.5(10) . . . 3_567 ?
O29 Mo2 O28 Mo1 103.0(7) . . . . ?
O29 V2 O28 V1 103.0(7) . . . . ?
O29 V6 O39A V5 -61(3) 3_567 . . . ?
O29 V6 O40A V4 140(3) 3_567 . . . ?
O30 Mo2 O28 Mo1 -156.3(7) . . . . ?
O30 Mo2 O29 Mo6 154.2(10) . . . 3_567 ?
O30 V2 O28 V1 -156.3(7) . . . . ?
O31 Mo2 O28 Mo1 14.6(17) . . . . ?
O31 Mo2 O29 Mo6 54.7(10) . . . 3_567 ?
O31 V2 O28 V1 14.6(17) . . . . ?
O31 Mo3 O34 Mo4 102.2(8) . . . . ?
O31 V3 O34 V4 102.2(8) . . . . ?
O32 Mo2 O28 Mo1 -53.9(7) . . . . ?
O32 Mo2 O29 Mo6 -17.1(19) . . . 3_567 ?
O32 V2 O28 V1 -53.9(7) . . . . ?
O32 V5 O39A V6 79(3) . . . . ?
O33 Mo3 O31 Mo2 154.9(8) . . . . ?
O33 Mo3 O34 Mo4 -156.4(7) . . . . ?
O33 V3 O31 V2 154.9(8) . . . . ?
O33 V3 O34 V4 -156.4(7) . . . . ?
O34 Mo3 O31 Mo2 -102.5(8) . . . . ?
O34 V3 O31 V2 -102.5(8) . . . . ?
O34 V4 O40A V6 -58(3) . . . . ?
O35 V4 O40A V6 121(2) . . . . ?
O36 Mo1 O25 Mo3 56.5(8) 3_567 . . 3_567 ?
O36 Mo1 O26 Mo5 11.5(16) 3_567 . . . ?
O36 V1 O26 V5 11.5(16) 3_567 . . . ?
O36 V4 O40A V6 -138(3) . . . . ?
O38 V5 O39A V6 -126(2) . . . . ?
O41 V6 O39A V5 123(2) . . . . ?
O41 V6 O40A V4 -123(2) . . . . ?
O42 Mo3 O31 Mo2 55.0(8) 3_567 . . . ?
O42 Mo3 O34 Mo4 13.6(15) 3_567 . . . ?
O42 V3 O31 V2 55.0(8) 3_567 . . . ?
O42 V3 O34 V4 13.6(15) 3_567 . . . ?
O42 V6 O39A V5 -136(2) . . . . ?
O42 V6 O40A V4 75(3) . . . . ?
Al1 Al1 O3 Al2 -41.6(3) 4_575 . . . ?
Al1 Al1 O5 Al8 -77.1(4) 4_575 . . . ?
Al1 Al1 O6 Al8 133.7(3) 4_575 . . . ?
Al1 Al2 O3 Al1 40.9(3) 4_575 . . . ?
Al1 Al2 O8 Al3 129.7(3) . . . . ?
Al1 Al2 O8 Al3 79.9(5) 4_575 . . . ?
Al1 Al8 O19 Al6 -85.3(5) . . . . ?
Al1 Al8 O21 Al7 87.0(5) . . . . ?
Al2 Al1 O2 Al1 44.3(4) . . . 4_575 ?
Al2 Al1 O5 Al8 -129.6(3) . . . . ?
Al2 Al1 O6 Al8 84.0(4) . . . . ?
Al2 Al3 O10 Al4 86.9(5) . . . . ?
Al3 Al2 O3 Al1 -87.3(4) . . . . ?
Al3 Al4 O12 Al4 -42.3(5) . . . 4_575 ?
Al3 Al4 O14 Al6 -78.5(5) . . . . ?
Al3 Al4 O15 Al6 131.2(3) . . . . ?
Al4 Al3 O8 Al2 -78.3(5) 4_575 . . . ?
Al4 Al3 O8 Al2 -130.3(3) . . . . ?
Al4 Al3 O10 Al4 -43.1(3) 4_575 . . . ?
Al4 Al4 O10 Al3 42.8(3) 4_575 . . . ?
Al4 Al4 O14 Al6 -130.2(3) 4_575 . . . ?
Al4 Al4 O15 Al6 80.3(5) 4_575 . . . ?
Al4 Al6 O18 Al7 -86.2(5) . . . . ?
Al4 Al6 O19 Al8 83.3(6) . . . . ?
Al6 Al4 O10 Al3 -86.0(4) . . . . ?
Al6 Al4 O12 Al4 85.9(6) . . . 4_575 ?
Al6 Al7 O21 Al8 43.5(4) . . . . ?
Al6 Al7 O22 Al7 81.3(7) . . . 4_575 ?
Al6 Al7 O23 Al7 -129.6(5) . . . 4_575 ?
Al6 Al8 O5 Al1 130.9(3) . . . . ?
Al6 Al8 O6 Al1 -83.2(5) . . . . ?
Al6 Al8 O21 Al7 -44.2(4) . . . . ?
Al7 Al6 O14 Al4 130.4(3) . . . . ?
Al7 Al6 O15 Al4 -79.4(5) . . . . ?
Al7 Al6 O19 Al8 -44.0(4) . . . . ?
Al7 Al7 O18 Al6 86.0(5) 4_575 . . . ?
Al7 Al7 O21 Al8 -84.4(5) 4_575 . . . ?
Al7 Al8 O5 Al1 79.5(5) . . . . ?
Al7 Al8 O6 Al1 -134.5(3) . . . . ?
Al7 Al8 O19 Al6 44.9(4) . . . . ?
Al8 Al1 O2 Al1 -85.3(5) . . . 4_575 ?
Al8 Al1 O3 Al2 87.3(4) . . . . ?
Al8 Al6 O14 Al4 79.1(6) . . . . ?
Al8 Al6 O15 Al4 -130.0(3) . . . . ?
Al8 Al6 O18 Al7 40.8(4) . . . . ?
Al8 Al7 O18 Al6 -40.9(4) . . . . ?
Al8 Al7 O22 Al7 130.7(4) . . . 4_575 ?
Al8 Al7 O23 Al7 -77.4(8) . . . 4_575 ?
O1 Al1 O2 Al1 174.8(5) . . . 4_575 ?
O1 Al1 O3 Al2 -171.9(4) . . . . ?
O1 Al1 O5 Al8 99.4(4) . . . . ?
O1 Al1 O6 Al8 -95.4(4) . . . . ?
O2 Al1 O3 Al2 -80.5(4) . . . . ?
O2 Al1 O6 Al8 173.1(4) . . . . ?
O3 Al1 O2 Al1 82.0(5) . . . 4_575 ?
O3 Al1 O5 Al8 -167.8(4) . . . . ?
O3 Al2 O3 Al1 78.1(4) 4_575 . . . ?
O3 Al2 O8 Al3 167.6(4) . . . . ?
O4 Al1 O2 Al1 0.1(5) . . . 4_575 ?
O4 Al1 O3 Al2 3.0(3) . . . . ?
O4 Al1 O5 Al8 -85.2(4) . . . . ?
O4 Al1 O6 Al8 89.0(3) . . . . ?
O4 Al2 O3 Al1 -3.0(3) . . . . ?
O4 Al2 O8 Al3 85.6(3) . . . . ?
O4 Al5 O11 Al3 0.000(2) . . . . ?
O4 Al5 O11 Al4 120.6(5) . . . . ?
O4 Al5 O11 Al4 -120.6(5) . . . 4_575 ?
O4 Al5 O16 Al6 -118.9(5) . . . . ?
O4 Al5 O16 Al7 121.2(5) . . . . ?
O4 Al5 O16 Al8 -1.0(7) . . . . ?
O5 Al1 O3 Al2 97.5(4) . . . . ?
O5 Al1 O6 Al8 -5.7(3) . . . . ?
O5 Al8 O6 Al1 5.7(3) . . . . ?
O5 Al8 O19 Al6 -95.2(4) . . . . ?
O6 Al1 O2 Al1 -91.5(5) . . . 4_575 ?
O6 Al1 O5 Al8 5.8(3) . . . . ?
O6 Al8 O5 Al1 -5.9(3) . . . . ?
O6 Al8 O21 Al7 92.9(5) . . . . ?
O7 Al2 O3 Al1 168.5(4) . . . . ?
O7 Al2 O8 Al3 -101.8(4) . . . . ?
O8 Al2 O3 Al1 -97.9(4) . . . . ?
O8 Al2 O8 Al3 -8.8(5) 4_575 . . . ?
O8 Al3 O8 Al2 8.7(5) 4_575 . . . ?
O8 Al3 O10 Al4 96.2(4) . . . . ?
O9 Al3 O8 Al2 100.9(4) . . . . ?
O9 Al3 O10 Al4 -171.1(4) . . . . ?
O10 Al3 O8 Al2 -169.1(4) . . . . ?
O10 Al3 O10 Al4 -81.3(5) 4_575 . . . ?
O10 Al4 O12 Al4 -80.0(6) . . . 4_575 ?
O10 Al4 O15 Al6 169.6(4) . . . . ?
O11 Al3 O8 Al2 -85.4(4) . . . . ?
O11 Al3 O10 Al4 1.6(4) . . . . ?
O11 Al4 O10 Al3 -1.6(4) . . . . ?
O11 Al4 O12 Al4 1.6(6) . . . 4_575 ?
O11 Al4 O14 Al6 -85.6(4) . . . . ?
O11 Al4 O15 Al6 87.3(4) . . . . ?
O11 Al5 O4 Al1 120.7(5) . . . 4_575 ?
O11 Al5 O4 Al1 -120.7(5) . . . . ?
O11 Al5 O4 Al2 0.000(1) . . . . ?
O11 Al5 O16 Al6 0.5(6) . . . . ?
O11 Al5 O16 Al7 -119.3(5) . . . . ?
O11 Al5 O16 Al8 118.4(6) . . . . ?
O12 Al4 O10 Al3 79.9(4) . . . . ?
O12 Al4 O14 Al6 -168.0(4) . . . . ?
O13 Al4 O10 Al3 172.8(4) . . . . ?
O13 Al4 O12 Al4 -169.0(5) . . . 4_575 ?
O13 Al4 O14 Al6 98.7(4) . . . . ?
O13 Al4 O15 Al6 -101.3(4) . . . . ?
O14 Al4 O12 Al4 96.2(6) . . . 4_575 ?
O14 Al4 O15 Al6 -7.2(4) . . . . ?
O14 Al6 O15 Al4 7.1(4) . . . . ?
O14 Al6 O18 Al7 -96.5(5) . . . . ?
O15 Al4 O10 Al3 -94.8(4) . . . . ?
O15 Al4 O14 Al6 7.2(4) . . . . ?
O15 Al6 O14 Al4 -7.3(4) . . . . ?
O15 Al6 O18 Al7 -66(3) . . . . ?
O15 Al6 O19 Al8 93.7(5) . . . . ?
O16 Al5 O4 Al1 -0.4(6) 4_575 . . 4_575 ?
O16 Al5 O4 Al1 -118.2(5) . . . 4_575 ?
O16 Al5 O4 Al1 0.4(6) . . . . ?
O16 Al5 O4 Al1 118.2(5) 4_575 . . . ?
O16 Al5 O4 Al2 -121.1(3) 4_575 . . . ?
O16 Al5 O4 Al2 121.1(3) . . . . ?
O16 Al5 O11 Al3 119.8(3) 4_575 . . . ?
O16 Al5 O11 Al3 -119.8(3) . . . . ?
O16 Al5 O11 Al4 0.8(7) . . . . ?
O16 Al5 O11 Al4 -119.6(5) 4_575 . . . ?
O16 Al5 O11 Al4 119.6(5) . . . 4_575 ?
O16 Al5 O11 Al4 -0.8(7) 4_575 . . 4_575 ?
O16 Al5 O16 Al6 122.7(4) 4_575 . . . ?
O16 Al5 O16 Al7 2.9(8) 4_575 . . . ?
O16 Al5 O16 Al8 -119.4(5) 4_575 . . . ?
O16 Al6 O14 Al4 86.8(4) . . . . ?
O16 Al6 O15 Al4 -86.7(4) . . . . ?
O16 Al6 O18 Al7 -2.3(4) . . . . ?
O16 Al6 O19 Al8 -0.5(4) . . . . ?
O16 Al7 O18 Al6 2.3(4) . . . . ?
O16 Al7 O21 Al8 -0.8(4) . . . . ?
O16 Al7 O22 Al7 87.3(5) . . . 4_575 ?
O16 Al7 O23 Al7 -85.1(6) . . . 4_575 ?
O16 Al8 O5 Al1 85.6(4) . . . . ?
O16 Al8 O6 Al1 -90.2(4) . . . . ?
O16 Al8 O19 Al6 0.5(4) . . . . ?
O16 Al8 O21 Al7 0.8(4) . . . . ?
O17 Al6 O14 Al4 -98.8(4) . . . . ?
O17 Al6 O15 Al4 100.2(4) . . . . ?
O17 Al6 O18 Al7 169.7(5) . . . . ?
O17 Al6 O19 Al8 -173.8(5) . . . . ?
O18 Al6 O14 Al4 167.4(4) . . . . ?
O18 Al6 O15 Al4 -24(3) . . . . ?
O18 Al6 O19 Al8 -80.3(5) . . . . ?
O18 Al7 O21 Al8 80.1(5) . . . . ?
O18 Al7 O23 Al7 -167.0(5) . . . 4_575 ?
O19 Al6 O15 Al4 -168.2(4) . . . . ?
O19 Al6 O18 Al7 78.2(5) . . . . ?
O19 Al8 O5 Al1 168.5(4) . . . . ?
O19 Al8 O21 Al7 -81.4(5) . . . . ?
O20 Al8 O5 Al1 -98.8(4) . . . . ?
O20 Al8 O6 Al1 94.8(4) . . . . ?
O20 Al8 O19 Al6 175.0(5) . . . . ?
O20 Al8 O21 Al7 -174.2(5) . . . . ?
O21 Al7 O18 Al6 -78.7(5) . . . . ?
O21 Al7 O22 Al7 169.1(5) . . . 4_575 ?
O21 Al8 O6 Al1 -173.5(4) . . . . ?
O21 Al8 O19 Al6 83.4(5) . . . . ?
O22 Al7 O21 Al8 -93.8(5) . . . . ?
O22 Al7 O23 Al7 7.4(6) . . . 4_575 ?
O23 Al7 O18 Al6 96.9(6) . . . . ?
O23 Al7 O22 Al7 -7.2(6) . . . 4_575 ?
O24 Al7 O18 Al6 -168.5(5) . . . . ?
O24 Al7 O21 Al8 170.8(5) . . . . ?
O24 Al7 O22 Al7 -100.8(6) . . . 4_575 ?
O24 Al7 O23 Al7 101.9(6) . . . 4_575 ?
Mo4 O37 Mo5 O26 -56(3) . . . . ?
Mo4 O37 Mo5 O32 -135(3) . . . . ?
Mo4 O37 Mo5 O38 126(2) . . . . ?
Mo4 O37 Mo5 O39 34(3) . . . . ?
Mo4 O37 Mo5 O63 -70(3) . . . 3_567 ?
Mo4 O37 Mo5 O64 -33(2) . . . 3_567 ?
O63 Mo1 O25 Mo3 -33.9(8) 3_567 . . 3_567 ?
O63 Mo1 O26 Mo5 5.7(7) 3_567 . . . ?
O63 Mo2 O28 Mo1 9.4(6) 3_567 . . . ?
O63 Mo2 O29 Mo6 -40.6(10) 3_567 . . 3_567 ?
O63 P1 O64 Mo4 123.9(8) . . . 3_567 ?
O63 P1 O64 Mo4 -56.1(8) 3_567 . . 3_567 ?
O63 P1 O64 Mo5 2.2(6) . . . 3_567 ?
O63 P1 O64 Mo5 -177.8(6) 3_567 . . 3_567 ?
O63 P1 O64 Mo6 67.1(8) 3_567 . . 3_567 ?
O63 P1 O64 Mo6 -112.9(8) . . . 3_567 ?
O63 P1 O65 Mo1 177.8(7) . . . . ?
O63 P1 O65 Mo1 -2.2(7) 3_567 . . . ?
O63 P1 O65 Mo3 -131.7(10) 3_567 . . 3_567 ?
O63 P1 O65 Mo3 48.3(10) . . . 3_567 ?
O63 P1 O65 O63 179.998(3) . . . 3_567 ?
O66 V2 O28 V1 35.9(8) 3_567 . . . ?
O66 V3 O31 V2 -9.3(7) 3_567 . . . ?
O66 V3 O34 V4 36.6(8) 3_567 . . . ?
O64 P1 O63 Mo1 114.9(8) . . . 3_567 ?
O64 P1 O63 Mo1 -65.1(8) 3_567 . . 3_567 ?
O64 P1 O63 Mo2 -114.8(8) . . . 3_567 ?
O64 P1 O63 Mo2 65.2(8) 3_567 . . 3_567 ?
O64 P1 O63 Mo5 -2.0(6) . . . 3_567 ?
O64 P1 O63 Mo5 178.0(6) 3_567 . . 3_567 ?
O64 P1 O63 O65 117.2(7) . . . 3_567 ?
O64 P1 O63 O65 -62.8(7) 3_567 . . 3_567 ?
O64 P1 O65 Mo1 -117.3(9) . . . . ?
O64 P1 O65 Mo1 62.7(9) 3_567 . . . ?
O64 P1 O65 Mo3 113.1(9) . . . 3_567 ?
O64 P1 O65 Mo3 -66.9(9) 3_567 . . 3_567 ?
O64 P1 O65 O63 -115.1(7) . . . 3_567 ?
O64 P1 O65 O63 64.9(7) 3_567 . . 3_567 ?
O64 V4 O40A V6 -37(2) 3_567 . . . ?
O64 V5 O39A V6 32.7(18) 3_567 . . . ?
O64 V6 O39A V5 -32.4(18) 3_567 . . . ?
O64 V6 O40A V4 36(2) 3_567 . . . ?
O65 Mo1 O25 Mo3 -9.3(7) . . . 3_567 ?
O65 Mo1 O26 Mo5 36.5(8) . . . . ?
O65 Mo3 O31 Mo2 -34.3(8) 3_567 . . . ?
O65 Mo3 O34 Mo4 7.3(7) 3_567 . . . ?
O65 P1 O63 Mo1 -2.3(7) 3_567 . . 3_567 ?
O65 P1 O63 Mo1 177.7(7) . . . 3_567 ?
O65 P1 O63 Mo2 128.0(10) 3_567 . . 3_567 ?
O65 P1 O63 Mo2 -52.0(10) . . . 3_567 ?
O65 P1 O63 Mo5 -119.2(8) 3_567 . . 3_567 ?
O65 P1 O63 Mo5 60.8(8) . . . 3_567 ?
O65 P1 O63 O65 180.001(3) . . . 3_567 ?
O65 P1 O64 Mo4 -177.3(7) 3_567 . . 3_567 ?
O65 P1 O64 Mo4 2.7(7) . . . 3_567 ?
O65 P1 O64 Mo5 -119.0(8) . . . 3_567 ?
O65 P1 O64 Mo5 61.0(8) 3_567 . . 3_567 ?
O65 P1 O64 Mo6 126.0(8) . . . 3_567 ?
O65 P1 O64 Mo6 -54.0(8) 3_567 . . 3_567 ?
O37A V4 O40A V6 31(3) . . . . ?
O37A V5 O39A V6 -33(2) . . . . ?
O39A V6 O40A V4 -8(3) . . . . ?
O40A V6 O39A V5 9(2) . . . . ?
